data_1547977
loop_
_publ_author_name
'Quan-Guo Zhai'
'Xianhui Bu'
'Chengyu Mao'
'Xiang Zhao'
'Luke Daemen'
'Yongqiang Cheng'
'Anibal J. Ramirez-Cuesta'
'Pingyun Feng'

_publ_section_title
;
 An ultra-tunable platform for molecular engineering of high-performance
 crystalline porous materials
;
_journal_name_full 'Nature Communications'
_journal_page_first 13645
_journal_paper_doi 10.1038/ncomms13645
_journal_volume 7
_journal_year 2016
_chemical_formula_sum 'C44 H33 Mg3 N7 O19'
_chemical_formula_weight 1036.70
_space_group_crystal_system hexagonal
_space_group_IT_number 194
_space_group_name_Hall '-P 6c 2c'
_space_group_name_H-M_alt 'P 63/m m c'
_symmetry_space_group_name_Hall '-P 6c 2c'
_symmetry_space_group_name_H-M 'P 63/m m c'
_atom_sites_solution_hydrogens geom
_cell_angle_alpha 90
_cell_angle_beta 90
_cell_angle_gamma 120
_cell_formula_units_Z 2
_cell_length_a 16.9671(5)
_cell_length_b 16.9671(5)
_cell_length_c 15.3079(10)
_cell_measurement_reflns_used 1435
_cell_measurement_temperature 296(2)
_cell_measurement_theta_max 23.6
_cell_measurement_theta_min 2.2
_cell_volume 3816.5(3)
_computing_cell_refinement 'Bruker SMART'
_computing_data_collection 'Bruker SMART'
_computing_data_reduction 'Bruker SAINT'
_computing_molecular_graphics 'Bruker SHELXTL'
_computing_publication_material 'Bruker SHELXTL'
_computing_structure_refinement 'SHELXL-2014/7 (Sheldrick, 2014)'
_computing_structure_solution 'Bruker SHELXTL'
_diffrn_ambient_temperature 296(2)
_diffrn_measured_fraction_theta_full 0.998
_diffrn_measured_fraction_theta_max 0.998
_diffrn_measurement_device_type 'CCD area detector'
_diffrn_measurement_method 'phi and omega scans'
_diffrn_radiation_type MoK\a
_diffrn_radiation_wavelength 0.71073
_diffrn_reflns_av_R_equivalents 0.0705
_diffrn_reflns_av_unetI/netI 0.0398
_diffrn_reflns_Laue_measured_fraction_full 0.998
_diffrn_reflns_Laue_measured_fraction_max 0.998
_diffrn_reflns_limit_h_max 10
_diffrn_reflns_limit_h_min -20
_diffrn_reflns_limit_k_max 19
_diffrn_reflns_limit_k_min -15
_diffrn_reflns_limit_l_max 18
_diffrn_reflns_limit_l_min -17
_diffrn_reflns_number 13059
_diffrn_reflns_point_group_measured_fraction_full 0.998
_diffrn_reflns_point_group_measured_fraction_max 0.998
_diffrn_reflns_theta_full 25.101
_diffrn_reflns_theta_max 25.101
_diffrn_reflns_theta_min 1.921
_exptl_absorpt_coefficient_mu 0.093
_exptl_absorpt_correction_type none
_exptl_crystal_colour orange
_exptl_crystal_density_diffrn 0.902
_exptl_crystal_description polyhedron
_exptl_crystal_F_000 1068
_exptl_crystal_size_max 0.38
_exptl_crystal_size_mid 0.36
_exptl_crystal_size_min 0.28
_refine_diff_density_max 0.250
_refine_diff_density_min -0.367
_refine_diff_density_rms 0.047
_refine_ls_extinction_coef .
_refine_ls_extinction_method none
_refine_ls_goodness_of_fit_ref 1.033
_refine_ls_hydrogen_treatment constr
_refine_ls_matrix_type full
_refine_ls_number_parameters 74
_refine_ls_number_reflns 1318
_refine_ls_number_restraints 0
_refine_ls_restrained_S_all 1.033
_refine_ls_R_factor_all 0.0581
_refine_ls_R_factor_gt 0.0431
_refine_ls_shift/su_max 0.000
_refine_ls_shift/su_mean 0.000
_refine_ls_structure_factor_coef Fsqd
_refine_ls_weighting_details 'w=1/[\s^2^(Fo^2^)+(0.0678P)^2^] where P=(Fo^2^+2Fc^2^)/3'
_refine_ls_weighting_scheme calc
_refine_ls_wR_factor_gt 0.1076
_refine_ls_wR_factor_ref 0.1126
_reflns_Friedel_coverage 0.000
_reflns_Friedel_fraction_full .
_reflns_Friedel_fraction_max .
_reflns_number_gt 1062
_reflns_number_total 1318
_reflns_threshold_expression 'I > 2\s(I)'
_cod_data_source_file 7.cif
_cod_data_source_block 7
_cod_database_code 1547977
_shelx_space_group_comment
;
The symmetry employed for this shelxl refinement is uniquely defined
by the following loop, which should always be used as a source of
symmetry information in preference to the above space-group names.
They are only intended as comments.
;

loop_
_space_group_symop_operation_xyz
'x, y, z'
'x-y, x, z+1/2'
'-y, x-y, z'
'-x, -y, z+1/2'
'-x+y, -x, z'
'y, -x+y, z+1/2'
'-y, -x, -z+1/2'
'x-y, -y, -z'
'x, x-y, -z+1/2'
'y, x, -z'
'-x+y, y, -z+1/2'
'-x, -x+y, -z'
'-x, -y, -z'
'-x+y, -x, -z-1/2'
'y, -x+y, -z'
'x, y, -z-1/2'
'x-y, x, -z'
'-y, x-y, -z-1/2'
'y, x, z-1/2'
'-x+y, y, z'
'-x, -x+y, z-1/2'
'-y, -x, z'
'x-y, -y, z-1/2'
'x, x-y, z'

loop_
_atom_site_label
_atom_site_type_symbol
_atom_site_fract_x
_atom_site_fract_y
_atom_site_fract_z
_atom_site_U_iso_or_equiv
_atom_site_adp_type
_atom_site_occupancy
_atom_site_site_symmetry_order
_atom_site_calc_flag
_atom_site_refinement_flags_posn
_atom_site_refinement_flags_adp
_atom_site_refinement_flags_occupancy
_atom_site_disorder_assembly
_atom_site_disorder_group
Mg1 Mg 0.26517(3) 0.53035(6) 0.2500 0.0109(3) Uani 1 4 d S T P . .
O1 O 0.3333 0.6667 0.2500 0.0327(10) Uani 1 12 d S T P . .
O2 O 0.17399(7) 0.52122(7) 0.15454(7) 0.0261(3) Uani 1 1 d . . . . .
O3 O 0.0742(2) 0.39494(17) 0.04635(19) 0.0612(10) Uani 0.5 1 d . . P . .
H3A H 0.1143 0.4200 0.0832 0.092 Uiso 0.5 1 calc R U P . .
C1 C 0.23309(17) 0.33160(16) 0.2500 0.0369(6) Uani 1 2 d S T P . .
H1A H 0.2964 0.3634 0.2500 0.044 Uiso 1 2 calc R U P . .
C2 C 0.18916(18) 0.23792(17) 0.2500 0.0445(7) Uani 1 2 d S T P . .
H2A H 0.2221 0.2076 0.2500 0.053 Uiso 1 2 calc R U P . .
C3 C 0.09483(11) 0.1897(2) 0.2500 0.0363(9) Uani 1 4 d S T P . .
C4 C 0.04438(12) 0.0888(2) 0.2500 0.0428(10) Uani 1 4 d S T P . .
C5 C 0.03453(12) 0.44673(11) 0.03092(12) 0.0365(5) Uani 1 1 d . . . . .
C6 C 0.07004(14) 0.53502(7) 0.06203(13) 0.0215(5) Uani 1 2 d S T P . .
C7 C 0.14519(14) 0.57259(7) 0.12858(12) 0.0185(5) Uani 1 2 d S T P . .
N1 N 0.18974(8) 0.37948(16) 0.2500 0.0204(6) Uani 1 4 d S T P . .
N2 N 0.09266(19) 0.04633(10) 0.2500 0.0459(9) Uani 1 4 d S T P . .

loop_
_atom_site_aniso_label
_atom_site_aniso_U_11
_atom_site_aniso_U_22
_atom_site_aniso_U_33
_atom_site_aniso_U_23
_atom_site_aniso_U_13
_atom_site_aniso_U_12
Mg1 0.0089(4) 0.0103(5) 0.0138(5) 0.000 0.000 0.0051(3)
O1 0.0081(12) 0.0081(12) 0.082(3) 0.000 0.000 0.0040(6)
O2 0.0289(7) 0.0217(6) 0.0294(6) -0.0071(5) -0.0188(5) 0.0140(5)
O3 0.082(2) 0.0389(16) 0.085(2) -0.0409(15) -0.0737(18) 0.0461(16)
C1 0.0204(13) 0.0224(13) 0.0659(18) 0.000 0.000 0.0091(11)
C2 0.0308(15) 0.0186(13) 0.088(2) 0.000 0.000 0.0152(12)
C3 0.0214(13) 0.0220(19) 0.066(2) 0.000 0.000 0.0110(9)
C4 0.0177(14) 0.023(2) 0.089(3) 0.000 0.000 0.0117(10)
C5 0.0430(11) 0.0244(9) 0.0466(11) -0.0118(8) -0.0305(9) 0.0202(9)
C6 0.0233(12) 0.0209(9) 0.0211(11) -0.0045(5) -0.0091(9) 0.0117(6)
C7 0.0178(11) 0.0206(9) 0.0161(10) -0.0037(4) -0.0073(8) 0.0089(6)
N1 0.0147(10) 0.0144(13) 0.0320(14) 0.000 0.000 0.0072(6)
N2 0.0227(17) 0.0233(13) 0.092(3) 0.000 0.000 0.0113(8)

loop_
_atom_type_symbol
_atom_type_description
_atom_type_scat_dispersion_real
_atom_type_scat_dispersion_imag
_atom_type_scat_source
C C 0.0033 0.0016 'International Tables Vol C Tables 4.2.6.8 and 6.1.1.4'
H H 0.0000 0.0000 'International Tables Vol C Tables 4.2.6.8 and 6.1.1.4'
Mg Mg 0.0486 0.0363 'International Tables Vol C Tables 4.2.6.8 and 6.1.1.4'
N N 0.0061 0.0033 'International Tables Vol C Tables 4.2.6.8 and 6.1.1.4'
O O 0.0106 0.0060 'International Tables Vol C Tables 4.2.6.8 and 6.1.1.4'

loop_
_geom_angle_atom_site_label_1
_geom_angle_atom_site_label_2
_geom_angle_atom_site_label_3
_geom_angle
_geom_angle_site_symmetry_1
_geom_angle_site_symmetry_3
O1 Mg1 O2 93.70(4) . 16_556
O1 Mg1 O2 93.70(4) . .
O2 Mg1 O2 89.44(6) 16_556 .
O1 Mg1 O2 93.70(4) . 11
O2 Mg1 O2 90.09(6) 16_556 11
O2 Mg1 O2 172.59(7) . 11
O1 Mg1 O2 93.70(4) . 20
O2 Mg1 O2 172.59(7) 16_556 20
O2 Mg1 O2 90.09(6) . 20
O2 Mg1 O2 89.44(6) 11 20
O1 Mg1 N1 180.0 . .
O2 Mg1 N1 86.30(4) 16_556 .
O2 Mg1 N1 86.30(4) . .
O2 Mg1 N1 86.30(4) 11 .
O2 Mg1 N1 86.30(4) 20 .
Mg1 O1 Mg1 120.0 14_566 3_665
Mg1 O1 Mg1 120.0 14_566 .
Mg1 O1 Mg1 120.0 3_665 .
C7 O2 Mg1 134.72(10) . .
C5 O3 H3A 109.5 . .
N1 C1 C2 123.7(2) . .
N1 C1 H1A 118.2 . .
C2 C1 H1A 118.2 . .
C1 C2 C3 118.7(2) . .
C1 C2 H2A 120.6 . .
C3 C2 H2A 120.6 . .
C2 C3 C2 118.5(3) . 20
C2 C3 C4 120.77(15) . .
C2 C3 C4 120.76(15) 20 .
N2 C4 N2 124.3(3) 3 .
N2 C4 C3 117.87(17) 3 .
N2 C4 C3 117.87(17) . .
C6 C5 O3 123.08(16) . .
C6 C5 C5 120.55(9) . 12
O3 C5 C5 115.41(12) . 12
C5 C6 C5 118.89(19) . 24_565
C5 C6 C7 120.55(9) . .
C5 C6 C7 120.55(9) 24_565 .
O2 C7 O2 125.03(17) 24_565 .
O2 C7 C6 117.48(9) 24_565 .
O2 C7 C6 117.48(9) . .
C1 N1 C1 116.7(3) 20 .
C1 N1 Mg1 121.64(14) 20 .
C1 N1 Mg1 121.64(14) . .
C4 N2 C4 115.7(3) 14_556 .

loop_
_geom_bond_atom_site_label_1
_geom_bond_atom_site_label_2
_geom_bond_distance
_geom_bond_site_symmetry_2
Mg1 O1 2.0031(9) .
Mg1 O2 2.0768(10) 16_556
Mg1 O2 2.0768(10) .
Mg1 O2 2.0768(10) 11
Mg1 O2 2.0768(10) 20
Mg1 N1 2.217(3) .
O1 Mg1 2.0032(9) 14_566
O1 Mg1 2.0030(9) 3_665
O2 C7 1.2580(13) .
O3 C5 1.368(3) .
O3 H3A 0.8200 .
C1 N1 1.341(3) .
C1 C2 1.378(3) .
C1 H1A 0.9300 .
C2 C3 1.386(3) .
C2 H2A 0.9300 .
C3 C2 1.386(3) 20
C3 C4 1.483(5) .
C4 N2 1.334(2) 3
C4 N2 1.334(2) .
C5 C6 1.3897(19) .
C5 C5 1.388(3) 12
C6 C5 1.3897(19) 24_565
C6 C7 1.502(3) .
C7 O2 1.2581(13) 24_565
N1 C1 1.341(3) 20
N2 C4 1.334(2) 14_556

loop_
_cod_changelog_entry_id
_cod_changelog_entry_author
_cod_changelog_entry_date
_cod_changelog_entry_text
1 'Vaitkus, Antanas' 2023-12-21T17:23:00+02:00
;
 Removed extra trailing dash ('-') symbols from the '_shelx_hkl_checksum' data
 item value.
;
